data_4507983
loop_
_publ_author_name
'Mahieux, J.'
'Sanselme, M.'
'Harthong, S.'
'Melan, C.'
'Aronica, C.'
'Guy, L.'
'Coquerel, G.'

_publ_section_title
;
 Preparative Resolution of (+-)-Bis-tetralone by Means of Autoseeded
 Preferential Crystallization Induced by Solvent Evaporation (ASPreCISE)
;
_journal_issue 8
_journal_name_full 'Crystal Growth &amp; Design'
_journal_page_first 3621
_journal_paper_doi 10.1021/cg400589u
_journal_volume 13
_journal_year 2013
_chemical_absolute_configuration unk
_chemical_compound_source 'synthesis as described'
_chemical_formula_moiety 'C44 H62 N4 O8'
_chemical_formula_sum 'C44 H62 N4 O6'
_chemical_formula_weight 742.98
_chemical_name_systematic
;
 ?
;
_space_group_IT_number 152
_symmetry_cell_setting trigonal
_symmetry_Int_Tables_number 152
_symmetry_space_group_name_Hall 'P 31 2"'
_symmetry_space_group_name_H-M 'P 31 2 1'
_atom_sites_solution_hydrogens geom
_atom_sites_solution_primary direct
_atom_sites_solution_secondary difmap
_audit_conform_dict_location ftp://ftp.iucr.org/pub/cif_core.dic
_audit_conform_dict_name cif_core.dic
_audit_conform_dict_version 2.4
_audit_creation_date 2013-01-14T14:16:27-00:00
_audit_creation_method 'WinGX routine CIF_UPDATE'
_cell_angle_alpha 90
_cell_angle_beta 90
_cell_angle_gamma 120
_cell_formula_units_Z 6
_cell_length_a 12.1738(5)
_cell_length_b 12.1738(5)
_cell_length_c 51.834(3)
_cell_measurement_reflns_used 0
_cell_measurement_temperature 293(2)
_cell_measurement_theta_max 0
_cell_measurement_theta_min 0
_cell_measurement_wavelength 0.71073
_cell_volume 6652.7(5)
_computing_molecular_graphics 'Ortep-3 for Windows (Farrugia, 1997)'
_computing_publication_material 'WinGX publication routines (Farrugia, 1999)'
_computing_structure_refinement 'SHELXL-97 (Sheldrick, 2008)'
_diffrn_ambient_temperature 293(2)
_diffrn_measured_fraction_theta_full 0.987
_diffrn_measured_fraction_theta_max 0.987
_diffrn_radiation_monochromator graphite
_diffrn_radiation_probe x-ray
_diffrn_radiation_type MoK\a
_diffrn_radiation_wavelength 0.71073
_diffrn_reflns_av_R_equivalents 0.109
_diffrn_reflns_av_unetI/netI 0.0547
_diffrn_reflns_limit_h_max 14
_diffrn_reflns_limit_h_min -13
_diffrn_reflns_limit_k_max 13
_diffrn_reflns_limit_k_min -14
_diffrn_reflns_limit_l_max 59
_diffrn_reflns_limit_l_min -58
_diffrn_reflns_number 32558
_diffrn_reflns_theta_full 24.18
_diffrn_reflns_theta_max 24.18
_diffrn_reflns_theta_min 1.93
_exptl_absorpt_coefficient_mu 0.074
_exptl_absorpt_correction_type none
_exptl_crystal_colour coulourless
_exptl_crystal_density_diffrn 1.113
_exptl_crystal_density_method 'not measured'
_exptl_crystal_description prism
_exptl_crystal_F_000 2412
_exptl_crystal_size_max 0
_exptl_crystal_size_mid 0
_exptl_crystal_size_min 0
_refine_diff_density_max 0.343
_refine_diff_density_min -0.239
_refine_diff_density_rms 0.069
_refine_ls_abs_structure_details 'Flack H D (1983), Acta Cryst. A39, 876-881'
_refine_ls_abs_structure_Flack 0.6(17)
_refine_ls_extinction_method none
_refine_ls_goodness_of_fit_ref 0.977
_refine_ls_hydrogen_treatment constr
_refine_ls_matrix_type full
_refine_ls_number_parameters 495
_refine_ls_number_reflns 6973
_refine_ls_number_restraints 0
_refine_ls_restrained_S_all 0.977
_refine_ls_R_factor_all 0.0939
_refine_ls_R_factor_gt 0.0904
_refine_ls_shift/su_max 0
_refine_ls_shift/su_mean 0
_refine_ls_structure_factor_coef Fsqd
_refine_ls_weighting_details 'calc w=1/[\s^2^(Fo^2^)+(0.1659P)^2^+1.4849P] where P=(Fo^2^+2Fc^2^)/3'
_refine_ls_weighting_scheme calc
_refine_ls_wR_factor_gt 0.2157
_refine_ls_wR_factor_ref 0.2217
_reflns_number_gt 6218
_reflns_number_total 6973
_reflns_threshold_expression >2\s(I)
_cod_data_source_file cg400589u_si_003.cif
_cod_data_source_block bism2-sr
_cod_database_code 4507983

loop_
_symmetry_equiv_pos_as_xyz
'x, y, z'
'-y, x-y, z+1/3'
'y, x, -z'
'-x+y, -x, z+2/3'
'-x, -x+y, -z+1/3'
'x-y, -y, -z+2/3'

loop_
_atom_site_label
_atom_site_type_symbol
_atom_site_fract_x
_atom_site_fract_y
_atom_site_fract_z
_atom_site_U_iso_or_equiv
_atom_site_adp_type
_atom_site_occupancy
_atom_site_symmetry_multiplicity
_atom_site_calc_flag
_atom_site_refinement_flags
C1 C 1.0918(6) 0.6632(5) 0.01395(8) 0.1001(16) Uani 1 1 d .
H1A H 1.1725 0.74 0.0137 0.15 Uiso 1 1 calc R
H1B H 1.0261 0.6821 0.0098 0.15 Uiso 1 1 calc R
H1C H 1.0917 0.605 0.0014 0.15 Uiso 1 1 calc R
C2 C 1.1432(4) 0.5599(4) 0.04679(7) 0.0644(9) Uani 1 1 d .
C3 C 1.2505(5) 0.5784(5) 0.03379(7) 0.0821(12) Uani 1 1 d .
H3 H 1.2718 0.6204 0.018 0.099 Uiso 1 1 calc R
C4 C 1.3256(4) 0.5349(5) 0.04408(8) 0.0813(12) Uani 1 1 d .
H4 H 1.3988 0.5508 0.0354 0.098 Uiso 1 1 calc R
C5 C 1.2955(4) 0.4687(4) 0.06690(7) 0.0683(10) Uani 1 1 d .
C6 C 1.3829(4) 0.4300(5) 0.07936(8) 0.0811(12) Uani 1 1 d .
H6A H 1.3552 0.3424 0.0751 0.097 Uiso 1 1 calc R
H6B H 1.4682 0.4824 0.0727 0.097 Uiso 1 1 calc R
C7 C 1.3833(4) 0.4445(5) 0.10807(8) 0.0803(11) Uani 1 1 d .
H7A H 1.4139 0.5328 0.1123 0.096 Uiso 1 1 calc R
H7B H 1.4404 0.4199 0.1158 0.096 Uiso 1 1 calc R
C8 C 1.2526(3) 0.3639(4) 0.11889(7) 0.0679(9) Uani 1 1 d .
H8A H 1.2354 0.2772 0.1202 0.081 Uiso 1 1 calc R
H8B H 1.2503 0.3932 0.1362 0.081 Uiso 1 1 calc R
C9 C 1.1503(3) 0.3650(3) 0.10325(6) 0.0525(7) Uani 1 1 d .
C10 C 1.1837(3) 0.4439(3) 0.07981(6) 0.0538(7) Uani 1 1 d .
C11 C 1.1092(3) 0.4931(3) 0.07028(6) 0.0544(8) Uani 1 1 d .
C12 C 1.0023(3) 0.4874(3) 0.08526(6) 0.0545(8) Uani 1 1 d .
C13 C 0.8771(3) 0.4292(3) 0.07626(6) 0.0573(8) Uani 1 1 d .
C14 C 0.8338(4) 0.3657(4) 0.05098(7) 0.0622(8) Uani 1 1 d .
C15 C 0.7568(5) 0.4074(5) 0.03537(8) 0.0881(13) Uani 1 1 d .
H15A H 0.814 0.4851 0.0263 0.106 Uiso 1 1 calc R
H15B H 0.7086 0.3431 0.0225 0.106 Uiso 1 1 calc R
C16 C 0.6672(6) 0.4297(7) 0.05129(11) 0.115(2) Uani 1 1 d .
H16A H 0.6956 0.5197 0.0512 0.138 Uiso 1 1 calc R
H16B H 0.584 0.3859 0.0433 0.138 Uiso 1 1 calc R
C17 C 0.6555(5) 0.3869(6) 0.07844(10) 0.0983(16) Uani 1 1 d .
H17A H 0.6105 0.295 0.079 0.118 Uiso 1 1 calc R
H17B H 0.6066 0.4159 0.0881 0.118 Uiso 1 1 calc R
C18 C 0.7833(4) 0.4373(4) 0.09071(8) 0.0713(10) Uani 1 1 d .
C19 C 0.8120(4) 0.4921(4) 0.11471(8) 0.0740(10) Uani 1 1 d .
H19 H 0.7485 0.4917 0.1247 0.089 Uiso 1 1 calc R
C20 C 0.9335(5) 0.5474(4) 0.12403(7) 0.0735(10) Uani 1 1 d .
H20 H 0.952 0.5853 0.1402 0.088 Uiso 1 1 calc R
C21 C 1.0287(3) 0.5475(3) 0.10959(6) 0.0581(8) Uani 1 1 d .
C22 C 1.1845(6) 0.6461(6) 0.14236(8) 0.1025(16) Uani 1 1 d .
H22A H 1.1603 0.7085 0.146 0.154 Uiso 1 1 calc R
H22B H 1.2742 0.6827 0.1449 0.154 Uiso 1 1 calc R
H22C H 1.14 0.5752 0.1538 0.154 Uiso 1 1 calc R
C23 C 0.8736(3) 0.1440(3) 0.13671(5) 0.0508(7) Uani 1 1 d .
C24 C 0.6581(3) 0.0661(4) 0.12554(6) 0.0629(9) Uani 1 1 d .
H24 H 0.6416 -0.0083 0.1358 0.075 Uiso 1 1 calc R
C25 C 0.6262(4) 0.1512(5) 0.14155(8) 0.0792(11) Uani 1 1 d .
H25A H 0.6735 0.1716 0.1576 0.095 Uiso 1 1 calc R
H25B H 0.654 0.2299 0.1323 0.095 Uiso 1 1 calc R
C26 C 0.4867(5) 0.0934(7) 0.14778(9) 0.1002(16) Uani 1 1 d .
H26 H 0.4626 0.0202 0.159 0.12 Uiso 1 1 calc R
C27 C 0.4093(5) 0.0451(7) 0.12284(10) 0.116(2) Uani 1 1 d .
H27A H 0.3197 -0.0009 0.1271 0.139 Uiso 1 1 calc R
H27B H 0.425 0.117 0.1122 0.139 Uiso 1 1 calc R
C28 C 0.4421(4) -0.0408(6) 0.10775(9) 0.0926(14) Uani 1 1 d .
H28A H 0.3922 -0.0672 0.092 0.111 Uiso 1 1 calc R
H28B H 0.4193 -0.1162 0.1179 0.111 Uiso 1 1 calc R
C29 C 0.5833(3) 0.0230(4) 0.10069(7) 0.0682(10) Uani 1 1 d .
H29 H 0.6034 0.0998 0.091 0.082 Uiso 1 1 calc R
C31 C 0.6140(4) -0.0589(4) 0.08297(8) 0.0755(10) Uani 1 1 d .
H31 H 0.7065 -0.0202 0.0827 0.091 Uiso 1 1 calc R
C32 C 0.5603(7) -0.1946(5) 0.09302(12) 0.1135(18) Uani 1 1 d .
H32A H 0.598 -0.1927 0.1094 0.17 Uiso 1 1 calc R
H32B H 0.5793 -0.2427 0.081 0.17 Uiso 1 1 calc R
H32C H 0.4701 -0.2335 0.095 0.17 Uiso 1 1 calc R
C33 C 0.5722(6) -0.0591(6) 0.05563(9) 0.1027(16) Uani 1 1 d .
H33A H 0.6016 -0.103 0.0448 0.154 Uiso 1 1 calc R
H33B H 0.6072 0.0267 0.0497 0.154 Uiso 1 1 calc R
H33C H 0.4813 -0.1011 0.055 0.154 Uiso 1 1 calc R
C34 C 0.9195(4) 0.1310(3) 0.04704(6) 0.0601(8) Uani 1 1 d .
C35 C 1.0334(5) 0.0233(4) 0.05602(8) 0.0737(11) Uani 1 1 d .
H35 H 0.9667 -0.0491 0.0466 0.088 Uiso 1 1 calc R
C36 C 1.1486(5) 0.0955(5) 0.03881(9) 0.0855(12) Uani 1 1 d .
H36A H 1.2107 0.1714 0.0477 0.103 Uiso 1 1 calc R
H36B H 1.1235 0.1217 0.0233 0.103 Uiso 1 1 calc R
C37 C 1.2098(6) 0.0170(6) 0.03129(9) 0.1009(16) Uani 1 1 d .
H37 H 1.1478 -0.0562 0.0213 0.121 Uiso 1 1 calc R
C38 C 1.2395(7) -0.0328(7) 0.05596(11) 0.113(2) Uani 1 1 d .
H38A H 1.2712 -0.089 0.0513 0.136 Uiso 1 1 calc R
H38B H 1.3057 0.0381 0.0655 0.136 Uiso 1 1 calc R
C39 C 1.1267(6) -0.1021(5) 0.07285(10) 0.0988(17) Uani 1 1 d .
H39A H 1.1516 -0.1293 0.0883 0.119 Uiso 1 1 calc R
H39B H 1.064 -0.1775 0.0639 0.119 Uiso 1 1 calc R
C40 C 1.0653(5) -0.0231(4) 0.08087(8) 0.0806(12) Uani 1 1 d .
H40 H 1.1312 0.0524 0.0897 0.097 Uiso 1 1 calc R
C41 C 1.3274(7) 0.0899(10) 0.01493(14) 0.150(3) Uani 1 1 d .
H41A H 1.3059 0.1174 -0.0007 0.225 Uiso 1 1 calc R
H41B H 1.3616 0.0361 0.0107 0.225 Uiso 1 1 calc R
H41C H 1.3894 0.1625 0.0243 0.225 Uiso 1 1 calc R
C42 C 0.9543(7) -0.0882(6) 0.09958(10) 0.1054(17) Uani 1 1 d .
H42 H 0.9166 -0.0337 0.101 0.126 Uiso 1 1 calc R
C43 C 0.8502(8) -0.2166(8) 0.08987(17) 0.152(3) Uani 1 1 d .
H43A H 0.8062 -0.2043 0.0758 0.227 Uiso 1 1 calc R
H43B H 0.7915 -0.2607 0.1036 0.227 Uiso 1 1 calc R
H43C H 0.8872 -0.2658 0.0841 0.227 Uiso 1 1 calc R
C44 C 0.9991(9) -0.0978(8) 0.12690(11) 0.134(2) Uani 1 1 d .
H44A H 1.0463 -0.1416 0.1261 0.201 Uiso 1 1 calc R
H44B H 0.9267 -0.1438 0.1379 0.201 Uiso 1 1 calc R
H44C H 1.0521 -0.0142 0.1337 0.201 Uiso 1 1 calc R
N1 N 1.0302(2) 0.2950(3) 0.10832(5) 0.0504(6) Uani 1 1 d .
N2 N 0.9974(3) 0.2224(3) 0.13024(5) 0.0533(6) Uani 1 1 d .
H2 H 1.0561 0.2264 0.1401 0.064 Uiso 1 1 calc R
N3 N 0.8420(3) 0.2713(3) 0.04203(5) 0.0647(7) Uani 1 1 d .
N4 N 0.9024(3) 0.2253(3) 0.05686(5) 0.0608(7) Uani 1 1 d .
H4A H 0.9292 0.255 0.0721 0.073 Uiso 1 1 calc R
O1 O 1.0698(3) 0.6079(3) 0.03875(5) 0.0752(7) Uani 1 1 d .
O2 O 1.1541(3) 0.6056(3) 0.11718(5) 0.0766(7) Uani 1 1 d .
O3 O 0.8444(2) 0.0874(3) 0.15715(4) 0.0640(6) Uani 1 1 d .
O4 O 0.7925(2) 0.1375(2) 0.11880(4) 0.0627(6) Uani 1 1 d .
O5 O 0.8830(3) 0.0798(3) 0.02654(5) 0.0776(8) Uani 1 1 d .
O6 O 0.9869(3) 0.1060(3) 0.06424(5) 0.0761(8) Uani 1 1 d .
C30 C 0.4597(7) 0.1860(10) 0.16214(13) 0.156(4) Uani 1 1 d .
H30A H 0.4688 0.2516 0.1506 0.234 Uiso 1 1 calc R
H30B H 0.5185 0.2231 0.1762 0.234 Uiso 1 1 calc R
H30C H 0.3747 0.1419 0.1688 0.234 Uiso 1 1 calc R

loop_
_atom_site_aniso_label
_atom_site_aniso_U_11
_atom_site_aniso_U_22
_atom_site_aniso_U_33
_atom_site_aniso_U_23
_atom_site_aniso_U_13
_atom_site_aniso_U_12
C1 0.155(5) 0.112(4) 0.064(2) 0.026(2) 0.012(3) 0.089(4)
C2 0.074(2) 0.068(2) 0.0532(17) 0.0066(15) 0.0025(16) 0.0374(19)
C3 0.090(3) 0.096(3) 0.059(2) 0.020(2) 0.019(2) 0.046(3)
C4 0.068(2) 0.104(3) 0.070(2) 0.014(2) 0.0226(19) 0.043(2)
C5 0.058(2) 0.087(3) 0.0611(19) 0.0063(17) 0.0083(16) 0.0376(19)
C6 0.063(2) 0.104(3) 0.089(3) 0.007(2) 0.0072(19) 0.051(2)
C7 0.052(2) 0.097(3) 0.089(3) 0.007(2) -0.0048(18) 0.035(2)
C8 0.0521(19) 0.076(2) 0.069(2) 0.0089(17) -0.0057(16) 0.0276(18)
C9 0.0497(17) 0.0573(18) 0.0517(15) -0.0041(14) -0.0045(13) 0.0277(15)
C10 0.0482(16) 0.0601(19) 0.0515(16) 0.0007(14) 0.0000(13) 0.0258(15)
C11 0.0582(19) 0.0532(18) 0.0506(15) 0.0001(13) 0.0003(13) 0.0268(15)
C12 0.0637(19) 0.0569(18) 0.0523(16) 0.0038(13) 0.0008(14) 0.0371(16)
C13 0.063(2) 0.066(2) 0.0596(17) 0.0038(15) -0.0008(15) 0.0443(17)
C14 0.066(2) 0.069(2) 0.0654(19) 0.0002(16) -0.0101(16) 0.0442(18)
C15 0.115(4) 0.103(3) 0.081(2) -0.009(2) -0.027(2) 0.081(3)
C16 0.109(4) 0.166(6) 0.112(4) -0.004(4) -0.025(3) 0.100(4)
C17 0.074(3) 0.135(5) 0.105(3) 0.010(3) -0.001(2) 0.067(3)
C18 0.075(2) 0.087(3) 0.075(2) 0.010(2) 0.0032(19) 0.058(2)
C19 0.079(3) 0.091(3) 0.075(2) 0.008(2) 0.0144(19) 0.060(2)
C20 0.097(3) 0.084(3) 0.0576(18) -0.0001(17) 0.0028(19) 0.059(2)
C21 0.062(2) 0.0568(19) 0.0583(17) 0.0021(14) 0.0008(15) 0.0319(16)
C22 0.101(4) 0.126(4) 0.069(2) -0.021(3) -0.015(2) 0.049(3)
C23 0.0466(16) 0.0544(17) 0.0457(15) -0.0030(13) -0.0072(12) 0.0209(14)
C24 0.0434(17) 0.069(2) 0.0612(18) 0.0111(16) 0.0004(14) 0.0170(16)
C25 0.064(2) 0.109(3) 0.067(2) -0.011(2) -0.0115(17) 0.045(2)
C26 0.074(3) 0.150(5) 0.079(3) -0.008(3) 0.000(2) 0.058(3)
C27 0.062(3) 0.182(7) 0.102(3) -0.022(4) -0.012(2) 0.059(4)
C28 0.054(2) 0.117(4) 0.089(3) -0.001(3) -0.013(2) 0.029(2)
C29 0.0538(19) 0.080(3) 0.065(2) 0.0034(18) -0.0121(15) 0.0288(18)
C31 0.061(2) 0.076(3) 0.079(2) -0.0052(19) -0.0102(18) 0.026(2)
C32 0.126(5) 0.083(3) 0.126(4) 0.003(3) -0.008(4) 0.048(3)
C33 0.109(4) 0.121(4) 0.076(3) -0.020(3) -0.019(3) 0.056(3)
C34 0.075(2) 0.0608(19) 0.0564(17) -0.0025(15) -0.0038(16) 0.0431(18)
C35 0.093(3) 0.073(2) 0.078(2) -0.0190(19) -0.021(2) 0.059(2)
C36 0.092(3) 0.093(3) 0.083(3) -0.010(2) -0.014(2) 0.055(3)
C37 0.098(4) 0.136(5) 0.089(3) -0.022(3) -0.018(3) 0.073(4)
C38 0.119(4) 0.155(6) 0.115(4) -0.033(4) -0.032(3) 0.105(5)
C39 0.134(5) 0.099(4) 0.101(3) -0.016(3) -0.036(3) 0.087(4)
C40 0.108(3) 0.074(2) 0.080(2) -0.012(2) -0.020(2) 0.061(3)
C41 0.122(5) 0.229(10) 0.122(5) -0.008(5) 0.001(4) 0.105(6)
C42 0.141(5) 0.100(4) 0.108(4) 0.021(3) -0.004(3) 0.084(4)
C43 0.132(6) 0.129(6) 0.183(7) 0.042(5) -0.017(5) 0.057(5)
C44 0.185(7) 0.157(6) 0.100(4) 0.024(4) 0.004(4) 0.114(6)
N1 0.0492(14) 0.0543(15) 0.0492(12) 0.0029(11) -0.0001(11) 0.0269(12)
N2 0.0464(14) 0.0579(15) 0.0522(13) 0.0054(12) -0.0068(11) 0.0234(12)
N3 0.0735(19) 0.0680(19) 0.0631(16) -0.0014(14) -0.0119(14) 0.0434(16)
N4 0.078(2) 0.0638(17) 0.0543(14) -0.0065(12) -0.0136(13) 0.0456(16)
O1 0.099(2) 0.0808(18) 0.0611(13) 0.0144(12) 0.0054(13) 0.0564(16)
O2 0.0745(17) 0.0787(18) 0.0625(14) -0.0111(12) -0.0070(12) 0.0278(14)
O3 0.0561(13) 0.0753(16) 0.0507(11) 0.0104(11) -0.0052(10) 0.0253(12)
O4 0.0468(12) 0.0729(15) 0.0565(11) 0.0096(11) -0.0064(10) 0.0210(11)
O5 0.101(2) 0.0839(19) 0.0680(15) -0.0183(13) -0.0199(14) 0.0610(17)
O6 0.111(2) 0.0783(17) 0.0688(14) -0.0121(13) -0.0201(14) 0.0695(17)
C30 0.119(5) 0.266(11) 0.120(5) -0.057(6) -0.013(4) 0.124(7)

loop_
_atom_type_symbol
_atom_type_description
_atom_type_scat_dispersion_real
_atom_type_scat_dispersion_imag
_atom_type_scat_source
C C 0.0033 0.0016 'International Tables Vol C Tables 4.2.6.8 and 6.1.1.4'
H H 0 0 'International Tables Vol C Tables 4.2.6.8 and 6.1.1.4'
N N 0.0061 0.0033 'International Tables Vol C Tables 4.2.6.8 and 6.1.1.4'
O O 0.0106 0.006 'International Tables Vol C Tables 4.2.6.8 and 6.1.1.4'

loop_
_geom_angle_atom_site_label_1
_geom_angle_atom_site_label_2
_geom_angle_atom_site_label_3
_geom_angle
O1 C1 H1A 109.5
O1 C1 H1B 109.5
H1A C1 H1B 109.5
O1 C1 H1C 109.5
H1A C1 H1C 109.5
H1B C1 H1C 109.5
O1 C2 C3 123.5(3)
O1 C2 C11 116.7(3)
C3 C2 C11 119.7(4)
C4 C3 C2 120.3(3)
C4 C3 H3 119.9
C2 C3 H3 119.9
C3 C4 C5 121.9(4)
C3 C4 H4 119.1
C5 C4 H4 119.1
C4 C5 C10 118.7(4)
C4 C5 C6 122.0(4)
C10 C5 C6 119.2(3)
C7 C6 C5 110.5(3)
C7 C6 H6A 109.5
C5 C6 H6A 109.5
C7 C6 H6B 109.5
C5 C6 H6B 109.5
H6A C6 H6B 108.1
C6 C7 C8 110.7(3)
C6 C7 H7A 109.5
C8 C7 H7A 109.5
C6 C7 H7B 109.5
C8 C7 H7B 109.5
H7A C7 H7B 108.1
C9 C8 C7 114.1(3)
C9 C8 H8A 108.7
C7 C8 H8A 108.7
C9 C8 H8B 108.7
C7 C8 H8B 108.7
H8A C8 H8B 107.6
N1 C9 C10 116.5(3)
N1 C9 C8 123.8(3)
C10 C9 C8 119.6(3)
C11 C10 C5 120.2(3)
C11 C10 C9 122.8(3)
C5 C10 C9 116.9(3)
C10 C11 C2 119.1(3)
C10 C11 C12 122.3(3)
C2 C11 C12 118.4(3)
C13 C12 C21 117.9(3)
C13 C12 C11 123.7(3)
C21 C12 C11 118.3(3)
C12 C13 C18 120.2(3)
C12 C13 C14 125.0(3)
C18 C13 C14 114.7(3)
N3 C14 C13 128.3(3)
N3 C14 C15 116.5(3)
C13 C14 C15 114.8(3)
C16 C15 C14 113.5(4)
C16 C15 H15A 108.9
C14 C15 H15A 108.9
C16 C15 H15B 108.9
C14 C15 H15B 108.9
H15A C15 H15B 107.7
C17 C16 C15 114.2(4)
C17 C16 H16A 108.7
C15 C16 H16A 108.7
C17 C16 H16B 108.7
C15 C16 H16B 108.7
H16A C16 H16B 107.6
C16 C17 C18 111.2(5)
C16 C17 H17A 109.4
C18 C17 H17A 109.4
C16 C17 H17B 109.4
C18 C17 H17B 109.4
H17A C17 H17B 108
C19 C18 C13 119.8(4)
C19 C18 C17 122.9(4)
C13 C18 C17 117.2(4)
C20 C19 C18 120.6(4)
C20 C19 H19 119.7
C18 C19 H19 119.7
C19 C20 C21 120.6(4)
C19 C20 H20 119.7
C21 C20 H20 119.7
C20 C21 O2 124.0(3)
C20 C21 C12 120.7(3)
O2 C21 C12 115.3(3)
O2 C22 H22A 109.5
O2 C22 H22B 109.5
H22A C22 H22B 109.5
O2 C22 H22C 109.5
H22A C22 H22C 109.5
H22B C22 H22C 109.5
O3 C23 O4 125.3(3)
O3 C23 N2 121.3(3)
O4 C23 N2 113.5(3)
O4 C24 C29 107.7(3)
O4 C24 C25 108.5(3)
C29 C24 C25 112.8(3)
O4 C24 H24 109.3
C29 C24 H24 109.3
C25 C24 H24 109.3
C26 C25 C24 114.2(4)
C26 C25 H25A 108.7
C24 C25 H25A 108.7
C26 C25 H25B 108.7
C24 C25 H25B 108.7
H25A C25 H25B 107.6
C25 C26 C30 111.7(5)
C25 C26 C27 109.3(4)
C30 C26 C27 112.3(5)
C25 C26 H26 107.8
C30 C26 H26 107.8
C27 C26 H26 107.8
C28 C27 C26 112.2(5)
C28 C27 H27A 109.2
C26 C27 H27A 109.2
C28 C27 H27B 109.2
C26 C27 H27B 109.2
H27A C27 H27B 107.9
C27 C28 C29 113.0(4)
C27 C28 H28A 109
C29 C28 H28A 109
C27 C28 H28B 109
C29 C28 H28B 109
H28A C28 H28B 107.8
C24 C29 C31 115.9(3)
C24 C29 C28 107.5(3)
C31 C29 C28 112.9(4)
C24 C29 H29 106.7
C31 C29 H29 106.7
C28 C29 H29 106.7
C33 C31 C29 111.9(4)
C33 C31 C32 110.9(4)
C29 C31 C32 112.8(4)
C33 C31 H31 107
C29 C31 H31 107
C32 C31 H31 107
C31 C32 H32A 109.5
C31 C32 H32B 109.5
H32A C32 H32B 109.5
C31 C32 H32C 109.5
H32A C32 H32C 109.5
H32B C32 H32C 109.5
C31 C33 H33A 109.5
C31 C33 H33B 109.5
H33A C33 H33B 109.5
C31 C33 H33C 109.5
H33A C33 H33C 109.5
H33B C33 H33C 109.5
O5 C34 O6 125.4(3)
O5 C34 N4 126.5(3)
O6 C34 N4 108.1(3)
O6 C35 C36 109.9(4)
O6 C35 C40 105.6(3)
C36 C35 C40 112.1(4)
O6 C35 H35 109.7
C36 C35 H35 109.7
C40 C35 H35 109.7
C35 C36 C37 112.8(4)
C35 C36 H36A 109
C37 C36 H36A 109
C35 C36 H36B 109
C37 C36 H36B 109
H36A C36 H36B 107.8
C41 C37 C36 113.0(6)
C41 C37 C38 111.0(5)
C36 C37 C38 108.6(4)
C41 C37 H37 108
C36 C37 H37 108
C38 C37 H37 108
C39 C38 C37 112.5(5)
C39 C38 H38A 109.1
C37 C38 H38A 109.1
C39 C38 H38B 109.1
C37 C38 H38B 109.1
H38A C38 H38B 107.8
C38 C39 C40 113.8(5)
C38 C39 H39A 108.8
C40 C39 H39A 108.8
C38 C39 H39B 108.8
C40 C39 H39B 108.8
H39A C39 H39B 107.7
C42 C40 C35 113.8(4)
C42 C40 C39 115.3(4)
C35 C40 C39 107.1(4)
C42 C40 H40 106.7
C35 C40 H40 106.7
C39 C40 H40 106.7
C37 C41 H41A 109.5
C37 C41 H41B 109.5
H41A C41 H41B 109.5
C37 C41 H41C 109.5
H41A C41 H41C 109.5
H41B C41 H41C 109.5
C43 C42 C40 113.0(6)
C43 C42 C44 111.7(6)
C40 C42 C44 111.6(6)
C43 C42 H42 106.7
C40 C42 H42 106.7
C44 C42 H42 106.7
C42 C43 H43A 109.5
C42 C43 H43B 109.5
H43A C43 H43B 109.5
C42 C43 H43C 109.5
H43A C43 H43C 109.5
H43B C43 H43C 109.5
C42 C44 H44A 109.5
C42 C44 H44B 109.5
H44A C44 H44B 109.5
C42 C44 H44C 109.5
H44A C44 H44C 109.5
H44B C44 H44C 109.5
C9 N1 N2 117.4(3)
C23 N2 N1 121.3(2)
C23 N2 H2 119.4
N1 N2 H2 119.4
C14 N3 N4 117.5(3)
C34 N4 N3 118.5(3)
C34 N4 H4A 120.8
N3 N4 H4A 120.8
C2 O1 C1 118.5(3)
C22 O2 C21 118.9(3)
C23 O4 C24 116.5(2)
C34 O6 C35 117.2(3)
C26 C30 H30A 109.5
C26 C30 H30B 109.5
H30A C30 H30B 109.5
C26 C30 H30C 109.5
H30A C30 H30C 109.5
H30B C30 H30C 109.5

loop_
_geom_bond_atom_site_label_1
_geom_bond_atom_site_label_2
_geom_bond_distance
C1 O1 1.413(5)
C1 H1A 0.96
C1 H1B 0.96
C1 H1C 0.96
C2 O1 1.355(5)
C2 C3 1.385(6)
C2 C11 1.406(5)
C3 C4 1.372(7)
C3 H3 0.93
C4 C5 1.374(6)
C4 H4 0.93
C5 C10 1.408(5)
C5 C6 1.507(6)
C6 C7 1.498(6)
C6 H6A 0.97
C6 H6B 0.97
C7 C8 1.499(5)
C7 H7A 0.97
C7 H7B 0.97
C8 C9 1.491(5)
C8 H8A 0.97
C8 H8B 0.97
C9 N1 1.299(4)
C9 C10 1.475(5)
C10 C11 1.402(5)
C11 C12 1.487(5)
C12 C13 1.401(5)
C12 C21 1.412(5)
C13 C18 1.409(5)
C13 C14 1.479(5)
C14 N3 1.289(5)
C14 C15 1.506(5)
C15 C16 1.496(7)
C15 H15A 0.97
C15 H15B 0.97
C16 C17 1.482(8)
C16 H16A 0.97
C16 H16B 0.97
C17 C18 1.499(6)
C17 H17A 0.97
C17 H17B 0.97
C18 C19 1.372(6)
C19 C20 1.371(6)
C19 H19 0.93
C20 C21 1.379(6)
C20 H20 0.93
C21 O2 1.381(5)
C22 O2 1.379(5)
C22 H22A 0.96
C22 H22B 0.96
C22 H22C 0.96
C23 O3 1.216(4)
C23 O4 1.328(4)
C23 N2 1.362(4)
C24 O4 1.460(4)
C24 C29 1.512(5)
C24 C25 1.521(6)
C24 H24 0.98
C25 C26 1.513(6)
C25 H25A 0.97
C25 H25B 0.97
C26 C30 1.517(9)
C26 C27 1.533(7)
C26 H26 0.98
C27 C28 1.510(9)
C27 H27A 0.97
C27 H27B 0.97
C28 C29 1.535(6)
C28 H28A 0.97
C28 H28B 0.97
C29 C31 1.532(6)
C29 H29 0.98
C31 C33 1.505(6)
C31 C32 1.532(7)
C31 H31 0.98
C32 H32A 0.96
C32 H32B 0.96
C32 H32C 0.96
C33 H33A 0.96
C33 H33B 0.96
C33 H33C 0.96
C34 O5 1.199(4)
C34 O6 1.345(4)
C34 N4 1.363(5)
C35 O6 1.443(4)
C35 C36 1.518(7)
C35 C40 1.533(6)
C35 H35 0.98
C36 C37 1.527(7)
C36 H36A 0.97
C36 H36B 0.97
C37 C41 1.512(10)
C37 C38 1.533(8)
C37 H37 0.98
C38 C39 1.485(9)
C38 H38A 0.97
C38 H38B 0.97
C39 C40 1.541(6)
C39 H39A 0.97
C39 H39B 0.97
C40 C42 1.525(8)
C40 H40 0.98
C41 H41A 0.96
C41 H41B 0.96
C41 H41C 0.96
C42 C43 1.524(10)
C42 C44 1.543(8)
C42 H42 0.98
C43 H43A 0.96
C43 H43B 0.96
C43 H43C 0.96
C44 H44A 0.96
C44 H44B 0.96
C44 H44C 0.96
N1 N2 1.371(4)
N2 H2 0.86
N3 N4 1.364(4)
N4 H4A 0.86
C30 H30A 0.96
C30 H30B 0.96
C30 H30C 0.96

loop_
_geom_torsion_atom_site_label_1
_geom_torsion_atom_site_label_2
_geom_torsion_atom_site_label_3
_geom_torsion_atom_site_label_4
_geom_torsion
O1 C2 C3 C4 175.1(4)
C11 C2 C3 C4 -1.8(7)
C2 C3 C4 C5 2.2(7)
C3 C4 C5 C10 0.7(7)
C3 C4 C5 C6 -174.9(5)
C4 C5 C6 C7 140.9(4)
C10 C5 C6 C7 -34.8(6)
C5 C6 C7 C8 59.6(5)
C6 C7 C8 C9 -41.7(5)
C7 C8 C9 N1 175.2(4)
C7 C8 C9 C10 -1.5(5)
C4 C5 C10 C11 -4.0(6)
C6 C5 C10 C11 171.8(4)
C4 C5 C10 C9 175.8(4)
C6 C5 C10 C9 -8.4(5)
N1 C9 C10 C11 30.6(5)
C8 C9 C10 C11 -152.5(3)
N1 C9 C10 C5 -149.2(3)
C8 C9 C10 C5 27.7(5)
C5 C10 C11 C2 4.3(5)
C9 C10 C11 C2 -175.5(3)
C5 C10 C11 C12 -170.0(3)
C9 C10 C11 C12 10.2(5)
O1 C2 C11 C10 -178.5(3)
C3 C2 C11 C10 -1.4(6)
O1 C2 C11 C12 -4.0(5)
C3 C2 C11 C12 173.1(4)
C10 C11 C12 C13 -122.4(4)
C2 C11 C12 C13 63.2(5)
C10 C11 C12 C21 59.7(5)
C2 C11 C12 C21 -114.7(4)
C21 C12 C13 C18 3.3(5)
C11 C12 C13 C18 -174.6(3)
C21 C12 C13 C14 178.1(3)
C11 C12 C13 C14 0.1(5)
C12 C13 C14 N3 58.8(6)
C18 C13 C14 N3 -126.2(4)
C12 C13 C14 C15 -129.3(4)
C18 C13 C14 C15 45.7(5)
N3 C14 C15 C16 134.0(5)
C13 C14 C15 C16 -38.8(6)
C14 C15 C16 C17 -9.5(8)
C15 C16 C17 C18 50.4(8)
C12 C13 C18 C19 -6.0(6)
C14 C13 C18 C19 178.7(4)
C12 C13 C18 C17 172.6(4)
C14 C13 C18 C17 -2.7(5)
C16 C17 C18 C19 133.3(5)
C16 C17 C18 C13 -45.2(7)
C13 C18 C19 C20 4.8(6)
C17 C18 C19 C20 -173.7(4)
C18 C19 C20 C21 -0.9(6)
C19 C20 C21 O2 177.2(4)
C19 C20 C21 C12 -1.8(6)
C13 C12 C21 C20 0.6(5)
C11 C12 C21 C20 178.6(3)
C13 C12 C21 O2 -178.6(3)
C11 C12 C21 O2 -0.5(5)
O4 C24 C25 C26 174.5(3)
C29 C24 C25 C26 55.3(5)
C24 C25 C26 C30 -176.0(5)
C24 C25 C26 C27 -51.2(7)
C25 C26 C27 C28 52.0(7)
C30 C26 C27 C28 176.5(6)
C26 C27 C28 C29 -57.5(7)
O4 C24 C29 C31 58.0(4)
C25 C24 C29 C31 177.7(3)
O4 C24 C29 C28 -174.7(4)
C25 C24 C29 C28 -55.0(5)
C27 C28 C29 C24 57.1(5)
C27 C28 C29 C31 -173.9(4)
C24 C29 C31 C33 -159.9(4)
C28 C29 C31 C33 75.5(5)
C24 C29 C31 C32 74.2(5)
C28 C29 C31 C32 -50.3(5)
O6 C35 C36 C37 175.0(3)
C40 C35 C36 C37 57.9(5)
C35 C36 C37 C41 -177.9(4)
C35 C36 C37 C38 -54.3(6)
C41 C37 C38 C39 178.5(6)
C36 C37 C38 C39 53.7(7)
C37 C38 C39 C40 -57.1(6)
O6 C35 C40 C42 56.4(5)
C36 C35 C40 C42 176.0(4)
O6 C35 C40 C39 -175.0(4)
C36 C35 C40 C39 -55.3(5)
C38 C39 C40 C42 -176.3(4)
C38 C39 C40 C35 55.9(6)
C35 C40 C42 C43 69.8(6)
C39 C40 C42 C43 -54.6(6)
C35 C40 C42 C44 -163.4(4)
C39 C40 C42 C44 72.2(6)
C10 C9 N1 N2 -179.0(3)
C8 C9 N1 N2 4.2(5)
O3 C23 N2 N1 -174.0(3)
O4 C23 N2 N1 5.9(4)
C9 N1 N2 C23 -178.5(3)
C13 C14 N3 N4 -3.0(6)
C15 C14 N3 N4 -174.8(4)
O5 C34 N4 N3 -2.5(6)
O6 C34 N4 N3 176.5(3)
C14 N3 N4 C34 -175.7(4)
C3 C2 O1 C1 10.0(6)
C11 C2 O1 C1 -173.0(4)
C20 C21 O2 C22 12.6(6)
C12 C21 O2 C22 -168.3(4)
O3 C23 O4 C24 6.3(5)
N2 C23 O4 C24 -173.6(3)
C29 C24 O4 C23 -156.4(3)
C25 C24 O4 C23 81.3(4)
O5 C34 O6 C35 8.7(6)
N4 C34 O6 C35 -170.3(3)
C36 C35 O6 C34 77.2(4)
C40 C35 O6 C34 -161.7(4)
